data_7034221
loop_
_publ_author_name
'Neumann, W.'
'Hiller, M.'
'S\'arosi, M B'
'L\"onnecke, P'
'Hey-Hawkins, E'

_publ_section_title
;
 Reduction of hydroxy-functionalised carbaboranyl carboxylic acids and
 ketones by organolithium reagents.
;
_journal_issue 14
_journal_name_full 'Dalton transactions (Cambridge, England : 2003)'
_journal_page_first 6638
_journal_page_last 6644
_journal_paper_doi 10.1039/c5dt00761e
_journal_volume 44
_journal_year 2015
_chemical_formula_sum 'C18 H58 B20 Li2 N4 O8'
_chemical_formula_weight 688.76
_chemical_name_systematic
;
 ?
;
_space_group_IT_number 2
_symmetry_cell_setting triclinic
_symmetry_Int_Tables_number 2
_symmetry_space_group_name_Hall '-P 1'
_symmetry_space_group_name_H-M 'P -1'
_atom_sites_solution_hydrogens difmap
_atom_sites_solution_primary direct
_atom_sites_solution_secondary difmap
_audit_creation_date 2013-10-09T14:04:22-00:00
_audit_creation_method 'WinGX routine CIF_UPDATE'
_audit_update_record
;
2014-12-15 deposited with the CCDC.
2015-03-02 downloaded from the CCDC.
;
_cell_angle_alpha 97.923(3)
_cell_angle_beta 100.939(3)
_cell_angle_gamma 103.876(3)
_cell_formula_units_Z 1
_cell_length_a 7.2752(3)
_cell_length_b 11.5518(4)
_cell_length_c 12.3958(5)
_cell_measurement_reflns_used 8083
_cell_measurement_temperature 130(2)
_cell_measurement_theta_max 32.227
_cell_measurement_theta_min 3.021
_cell_volume 974.44(7)
_computing_cell_refinement
;
        CrysAlisPro, Agilent Technologies,
        Version 1.171.36.28 (release 01-02-2013 CrysAlis171 .NET)
        (compiled Feb  1 2013,16:14:44)
;
_computing_data_collection
;
        CrysAlisPro, Agilent Technologies,
        Version 1.171.36.28 (release 01-02-2013 CrysAlis171 .NET)
        (compiled Feb  1 2013,16:14:44)
;
_computing_data_reduction
;
        CrysAlisPro, Agilent Technologies,
        Version 1.171.36.28 (release 01-02-2013 CrysAlis171 .NET)
        (compiled Feb  1 2013,16:14:44)
;
_computing_molecular_graphics
;
 ORTEP3 for Windows
 L. J. Farrugia, J. Appl. Crystallogr. 1997, 30, 565.
;
_computing_publication_material
;
 WINGX
 L.J. Farrugia,
 J. Appl. Cryst., 2012, 45, 849-854.
;
_computing_structure_refinement 'SHELXL-2013 (Sheldrick, 2013)'
_computing_structure_solution
;
 SIR92
 A. Altomare, G. Cascarano, C. Giacovazzo and A. Guagliardi,
 J. Appl. Crystallogr. 1993, 26, 343-350.
;
_diffrn_ambient_temperature 130(2)
_diffrn_detector_area_resol_mean 16.356
_diffrn_measured_fraction_theta_full 0.999
_diffrn_measured_fraction_theta_max 0.999
_diffrn_measurement_device_type 'Xcalibur, Sapphire3, Gemini'
_diffrn_measurement_method '\w scans'
_diffrn_orient_matrix_UB_11 -0.0262869
_diffrn_orient_matrix_UB_12 -0.0635327
_diffrn_orient_matrix_UB_13 -0.0206736
_diffrn_orient_matrix_UB_21 -0.0427711
_diffrn_orient_matrix_UB_22 0.00906
_diffrn_orient_matrix_UB_23 -0.0534406
_diffrn_orient_matrix_UB_31 0.090207
_diffrn_orient_matrix_UB_32 0.0059565
_diffrn_orient_matrix_UB_33 -0.0156128
_diffrn_radiation_monochromator graphite
_diffrn_radiation_type MoK\a
_diffrn_radiation_wavelength 0.71073
_diffrn_reflns_av_R_equivalents 0.025
_diffrn_reflns_av_unetI/netI 0.038
_diffrn_reflns_Laue_measured_fraction_full 0.999
_diffrn_reflns_Laue_measured_fraction_max 0.999
_diffrn_reflns_limit_h_max 10
_diffrn_reflns_limit_h_min -10
_diffrn_reflns_limit_k_max 16
_diffrn_reflns_limit_k_min -16
_diffrn_reflns_limit_l_max 17
_diffrn_reflns_limit_l_min -17
_diffrn_reflns_number 19988
_diffrn_reflns_point_group_measured_fraction_full 0.999
_diffrn_reflns_point_group_measured_fraction_max 0.999
_diffrn_reflns_theta_full 25.242
_diffrn_reflns_theta_max 30.508
_diffrn_reflns_theta_min 3.036
_exptl_absorpt_coefficient_mu 0.074
_exptl_absorpt_correction_T_max 1
_exptl_absorpt_correction_T_min 0.99722
_exptl_absorpt_correction_type multi-scan
_exptl_absorpt_process_details
;
        CrysAlisPro, Agilent Technologies,
        Version 1.171.36.28 (release 01-02-2013 CrysAlis171 .NET)
        (compiled Feb  1 2013,16:14:44)
        Empirical absorption correction using spherical harmonics,
 implemented in SCALE3 ABSPACK scaling algorithm.
;
_exptl_crystal_colour 'clear colourless'
_exptl_crystal_density_diffrn 1.174
_exptl_crystal_description prism
_exptl_crystal_F_000 364
_exptl_crystal_size_max 0.35
_exptl_crystal_size_mid 0.25
_exptl_crystal_size_min 0.1
_refine_diff_density_max 0.335
_refine_diff_density_min -0.226
_refine_diff_density_rms 0.038
_refine_ls_extinction_method none
_refine_ls_goodness_of_fit_ref 1.033
_refine_ls_hydrogen_treatment refall
_refine_ls_matrix_type full
_refine_ls_number_parameters 351
_refine_ls_number_reflns 5958
_refine_ls_number_restraints 0
_refine_ls_restrained_S_all 1.033
_refine_ls_R_factor_all 0.0452
_refine_ls_R_factor_gt 0.0355
_refine_ls_shift/su_max 0.001
_refine_ls_shift/su_mean 0
_refine_ls_structure_factor_coef Fsqd
_refine_ls_weighting_details 'w=1/[\s^2^(Fo^2^)+(0.0437P)^2^+0.1444P] where P=(Fo^2^+2Fc^2^)/3'
_refine_ls_weighting_scheme calc
_refine_ls_wR_factor_gt 0.087
_refine_ls_wR_factor_ref 0.0922
_reflns_number_gt 4976
_reflns_number_total 5958
_reflns_threshold_expression 'I > 2\s(I)'
_cod_data_source_file c5dt00761e2.cif
_cod_data_source_block x1879fin
_cod_depositor_comments 'Adding full bibliography for 7034221.cif.'
_cod_database_code 7034221

loop_
_symmetry_equiv_pos_as_xyz
'x, y, z'
'-x, -y, -z'

loop_
_atom_site_label
_atom_site_type_symbol
_atom_site_fract_x
_atom_site_fract_y
_atom_site_fract_z
_atom_site_U_iso_or_equiv
_atom_site_adp_type
_atom_site_occupancy
_atom_site_calc_flag
O1 O 0.61778(8) 1.11536(5) 0.05837(5) 0.01634(12) Uani 1 d
O2 O 0.69390(8) 0.93417(5) 0.18030(5) 0.01800(13) Uani 1 d
O3 O 0.99456(8) 0.95027(5) 0.27447(5) 0.01985(13) Uani 1 d
O4 O 0.30150(10) 0.90240(7) 0.19030(6) 0.02418(14) Uani 1 d
N1 N 0.65870(10) 0.70014(6) 0.18541(6) 0.01596(14) Uani 1 d
N2 N 0.48270(10) 0.79100(6) 0.36631(6) 0.01755(14) Uani 1 d
C1 C 0.76382(11) 1.18945(7) 0.12891(7) 0.01414(15) Uani 1 d
C2 C 0.91863(11) 1.13061(7) 0.23425(7) 0.01372(14) Uani 1 d
C3 C 0.86639(11) 0.99348(7) 0.22923(7) 0.01480(15) Uani 1 d
C4 C 0.70245(13) 0.67305(8) 0.30069(7) 0.02017(17) Uani 1 d
C5 C 0.54326(14) 0.67843(8) 0.36312(8) 0.02095(17) Uani 1 d
C6 C 0.81046(14) 0.68005(9) 0.12503(8) 0.02354(18) Uani 1 d
C7 C 0.46198(13) 0.63201(8) 0.11699(8) 0.02232(18) Uani 1 d
C8 C 0.63761(13) 0.89591(8) 0.43507(8) 0.02181(17) Uani 1 d
C9 C 0.31028(14) 0.77658(9) 0.41405(8) 0.02533(19) Uani 1 d
B1 B 0.76917(13) 1.32858(8) 0.19746(8) 0.01650(17) Uani 1 d
B2 B 0.76129(13) 1.20790(8) 0.27254(8) 0.01541(16) Uani 1 d
B3 B 0.90999(15) 1.35627(9) 0.33666(8) 0.02019(18) Uani 1 d
B4 B 1.01343(14) 1.41882(8) 0.23070(9) 0.01927(18) Uani 1 d
B5 B 0.92485(13) 1.30998(8) 0.10353(8) 0.01645(17) Uani 1 d
B6 B 0.99874(14) 1.22890(8) 0.35813(8) 0.01792(17) Uani 1 d
B7 B 1.15490(14) 1.35960(9) 0.33056(9) 0.02118(19) Uani 1 d
B8 B 1.16097(13) 1.32776(9) 0.18619(9) 0.01942(18) Uani 1 d
B9 B 1.00612(13) 1.17995(8) 0.12685(8) 0.01645(17) Uani 1 d
B10 B 1.15461(13) 1.21263(9) 0.26631(9) 0.01866(18) Uani 1 d
Li1 Li 0.4655(2) 0.96631(13) 0.09566(12) 0.0184(3) Uani 1 d
H1O4 H 0.209(2) 0.9253(13) 0.2191(12) 0.047(4) Uiso 1 d
H2O4 H 0.361(2) 0.8684(13) 0.2381(13) 0.047(4) Uiso 1 d
H1N1 H 0.6680(18) 0.7821(12) 0.1883(11) 0.035(3) Uiso 1 d
H1X H 0.6359(16) 1.3559(10) 0.1703(10) 0.026(3) Uiso 1 d
H2X H 0.6317(16) 1.1570(10) 0.2918(9) 0.022(3) Uiso 1 d
H3X H 0.8755(17) 1.4108(11) 0.4050(10) 0.029(3) Uiso 1 d
H4X H 1.0446(16) 1.5146(11) 0.2263(10) 0.028(3) Uiso 1 d
H5X H 0.8939(16) 1.3294(10) 0.0210(10) 0.024(3) Uiso 1 d
H6X H 1.0077(16) 1.1932(10) 0.4360(10) 0.025(3) Uiso 1 d
H7X H 1.2810(18) 1.4180(11) 0.3949(11) 0.035(3) Uiso 1 d
H8X H 1.2939(17) 1.3655(11) 0.1547(10) 0.032(3) Uiso 1 d
H9X H 1.0191(15) 1.1128(10) 0.0599(9) 0.020(3) Uiso 1 d
H10X H 1.2677(17) 1.1666(11) 0.2833(10) 0.030(3) Uiso 1 d
H4A H 0.7192(17) 0.5894(11) 0.2917(10) 0.030(3) Uiso 1 d
H4B H 0.8273(17) 0.7302(11) 0.3382(10) 0.026(3) Uiso 1 d
H5A H 0.4299(17) 0.6116(11) 0.3281(10) 0.026(3) Uiso 1 d
H5B H 0.5910(17) 0.6660(11) 0.4386(11) 0.030(3) Uiso 1 d
H6A H 0.7841(18) 0.7094(11) 0.0538(11) 0.034(3) Uiso 1 d
H6B H 0.8004(17) 0.5949(11) 0.1110(10) 0.028(3) Uiso 1 d
H6C H 0.9390(18) 0.7277(11) 0.1717(10) 0.031(3) Uiso 1 d
H7A H 0.3645(17) 0.6534(11) 0.1526(10) 0.029(3) Uiso 1 d
H7B H 0.4517(17) 0.6536(11) 0.0442(10) 0.031(3) Uiso 1 d
H7C H 0.4478(17) 0.5439(11) 0.1097(10) 0.030(3) Uiso 1 d
H8A H 0.5949(17) 0.9693(11) 0.4271(10) 0.029(3) Uiso 1 d
H8B H 0.7550(17) 0.9034(10) 0.4078(10) 0.024(3) Uiso 1 d
H8C H 0.6605(17) 0.8915(11) 0.5146(11) 0.032(3) Uiso 1 d
H9A H 0.2016(18) 0.7046(11) 0.3668(10) 0.031(3) Uiso 1 d
H9B H 0.2655(18) 0.8515(11) 0.4113(11) 0.032(3) Uiso 1 d
H9C H 0.3415(18) 0.7616(11) 0.4910(11) 0.036(3) Uiso 1 d

loop_
_atom_site_aniso_label
_atom_site_aniso_U_11
_atom_site_aniso_U_22
_atom_site_aniso_U_33
_atom_site_aniso_U_23
_atom_site_aniso_U_13
_atom_site_aniso_U_12
O1 0.0149(3) 0.0149(3) 0.0154(3) 0.0018(2) 0.0000(2) 0.0001(2)
O2 0.0153(3) 0.0133(3) 0.0240(3) 0.0054(2) 0.0021(2) 0.0021(2)
O3 0.0163(3) 0.0188(3) 0.0276(3) 0.0096(2) 0.0055(2) 0.0076(2)
O4 0.0195(3) 0.0349(4) 0.0243(3) 0.0131(3) 0.0093(3) 0.0117(3)
N1 0.0174(3) 0.0133(3) 0.0176(3) 0.0037(2) 0.0040(3) 0.0045(2)
N2 0.0182(3) 0.0185(3) 0.0161(3) 0.0031(3) 0.0056(3) 0.0043(3)
C1 0.0137(3) 0.0135(3) 0.0148(4) 0.0033(3) 0.0025(3) 0.0033(3)
C2 0.0117(3) 0.0133(3) 0.0160(4) 0.0042(3) 0.0022(3) 0.0029(3)
C3 0.0150(3) 0.0140(3) 0.0173(4) 0.0051(3) 0.0065(3) 0.0044(3)
C4 0.0239(4) 0.0204(4) 0.0182(4) 0.0061(3) 0.0029(3) 0.0101(3)
C5 0.0264(4) 0.0184(4) 0.0194(4) 0.0077(3) 0.0062(3) 0.0056(3)
C6 0.0247(4) 0.0227(4) 0.0266(5) 0.0039(3) 0.0112(4) 0.0093(3)
C7 0.0203(4) 0.0218(4) 0.0203(4) 0.0017(3) 0.0003(3) 0.0018(3)
C8 0.0225(4) 0.0213(4) 0.0188(4) 0.0011(3) 0.0038(3) 0.0029(3)
C9 0.0227(4) 0.0307(5) 0.0223(4) 0.0035(4) 0.0097(3) 0.0043(4)
B1 0.0160(4) 0.0131(4) 0.0193(4) 0.0018(3) 0.0018(3) 0.0044(3)
B2 0.0155(4) 0.0156(4) 0.0149(4) 0.0022(3) 0.0033(3) 0.0044(3)
B3 0.0224(4) 0.0166(4) 0.0181(4) -0.0004(3) 0.0003(3) 0.0045(3)
B4 0.0185(4) 0.0133(4) 0.0223(5) 0.0036(3) -0.0007(3) 0.0017(3)
B5 0.0152(4) 0.0147(4) 0.0186(4) 0.0061(3) 0.0025(3) 0.0020(3)
B6 0.0175(4) 0.0174(4) 0.0159(4) 0.0032(3) -0.0002(3) 0.0024(3)
B7 0.0184(4) 0.0172(4) 0.0217(5) 0.0041(3) -0.0036(3) -0.0003(3)
B8 0.0138(4) 0.0179(4) 0.0255(5) 0.0088(4) 0.0024(3) 0.0014(3)
B9 0.0144(4) 0.0170(4) 0.0197(4) 0.0065(3) 0.0058(3) 0.0044(3)
B10 0.0126(4) 0.0185(4) 0.0238(5) 0.0082(3) 0.0011(3) 0.0023(3)
Li1 0.0177(7) 0.0178(7) 0.0180(7) 0.0041(5) 0.0027(5) 0.0024(5)

loop_
_atom_type_symbol
_atom_type_description
_atom_type_scat_dispersion_real
_atom_type_scat_dispersion_imag
_atom_type_scat_source
O O 0.0106 0.006 'International Tables Vol C Tables 4.2.6.8 and 6.1.1.4'
N N 0.0061 0.0033 'International Tables Vol C Tables 4.2.6.8 and 6.1.1.4'
C C 0.0033 0.0016 'International Tables Vol C Tables 4.2.6.8 and 6.1.1.4'
B B 0.0013 0.0007 'International Tables Vol C Tables 4.2.6.8 and 6.1.1.4'
Li Li -0.0003 0.0001 'International Tables Vol C Tables 4.2.6.8 and 6.1.1.4'
H H 0 0 'International Tables Vol C Tables 4.2.6.8 and 6.1.1.4'

loop_
_geom_angle_atom_site_label_1
_geom_angle_atom_site_label_2
_geom_angle_atom_site_label_3
_geom_angle
_geom_angle_site_symmetry_1
_geom_angle_site_symmetry_3
C1 O1 Li1 141.91(7) . 2_675
C1 O1 Li1 121.99(7) . .
Li1 O1 Li1 87.42(7) 2_675 .
C3 O2 Li1 137.33(7) . .
Li1 O4 H1O4 134.6(9) . .
Li1 O4 H2O4 110.9(9) . .
H1O4 O4 H2O4 107.6(13) . .
C7 N1 C6 110.32(7) . .
C7 N1 C4 114.21(7) . .
C6 N1 C4 110.62(7) . .
C7 N1 H1N1 106.9(8) . .
C6 N1 H1N1 103.3(8) . .
C4 N1 H1N1 110.9(8) . .
C5 N2 C9 108.56(7) . .
C5 N2 C8 111.57(7) . .
C9 N2 C8 109.03(7) . .
O1 C1 B1 125.84(7) . .
O1 C1 B5 126.94(7) . .
B1 C1 B5 63.88(5) . .
O1 C1 B2 118.51(6) . .
B1 C1 B2 61.57(5) . .
B5 C1 B2 110.82(6) . .
O1 C1 B9 120.12(7) . .
B1 C1 B9 110.58(6) . .
B5 C1 B9 61.15(5) . .
B2 C1 B9 103.84(6) . .
O1 C1 C2 119.55(6) . .
B1 C1 C2 104.00(6) . .
B5 C1 C2 103.22(5) . .
B2 C1 C2 55.91(4) . .
B9 C1 C2 54.91(4) . .
C3 C2 B6 121.01(7) . .
C3 C2 B9 116.25(6) . .
B6 C2 B9 115.52(6) . .
C3 C2 B10 120.11(6) . .
B6 C2 B10 63.37(6) . .
B9 C2 B10 64.02(5) . .
C3 C2 B2 118.17(6) . .
B6 C2 B2 63.61(5) . .
B9 C2 B2 111.37(6) . .
B10 C2 B2 114.95(6) . .
C3 C2 C1 117.56(6) . .
B6 C2 C1 111.29(6) . .
B9 C2 C1 60.41(5) . .
B10 C2 C1 112.11(6) . .
B2 C2 C1 59.08(5) . .
O3 C3 O2 125.70(7) . .
O3 C3 C2 117.70(7) . .
O2 C3 C2 116.59(7) . .
N1 C4 C5 113.73(7) . .
N1 C4 H4A 106.5(7) . .
C5 C4 H4A 109.1(7) . .
N1 C4 H4B 105.2(7) . .
C5 C4 H4B 113.4(7) . .
H4A C4 H4B 108.5(10) . .
N2 C5 C4 114.49(7) . .
N2 C5 H5A 107.7(7) . .
C4 C5 H5A 109.2(7) . .
N2 C5 H5B 111.2(7) . .
C4 C5 H5B 106.8(7) . .
H5A C5 H5B 107.3(10) . .
N1 C6 H6A 107.1(7) . .
N1 C6 H6B 108.5(7) . .
H6A C6 H6B 110.7(10) . .
N1 C6 H6C 108.4(7) . .
H6A C6 H6C 110.1(10) . .
H6B C6 H6C 111.7(10) . .
N1 C7 H7A 109.6(7) . .
N1 C7 H7B 107.2(7) . .
H7A C7 H7B 111.2(10) . .
N1 C7 H7C 109.4(7) . .
H7A C7 H7C 109.8(10) . .
H7B C7 H7C 109.6(10) . .
N2 C8 H8A 107.9(7) . .
N2 C8 H8B 110.1(7) . .
H8A C8 H8B 107.7(10) . .
N2 C8 H8C 111.8(7) . .
H8A C8 H8C 107.3(10) . .
H8B C8 H8C 111.8(10) . .
N2 C9 H9A 109.8(7) . .
N2 C9 H9B 107.8(7) . .
H9A C9 H9B 108.3(10) . .
N2 C9 H9C 110.3(7) . .
H9A C9 H9C 108.5(10) . .
H9B C9 H9C 112.1(10) . .
C1 B1 B4 107.36(6) . .
C1 B1 B3 109.86(6) . .
B4 B1 B3 60.53(6) . .
C1 B1 B2 61.12(5) . .
B4 B1 B2 107.17(6) . .
B3 B1 B2 59.97(5) . .
C1 B1 B5 58.07(5) . .
B4 B1 B5 59.78(5) . .
B3 B1 B5 108.14(6) . .
B2 B1 B5 106.04(6) . .
C1 B1 H1X 113.7(6) . .
B4 B1 H1X 128.3(6) . .
B3 B1 H1X 126.3(6) . .
B2 B1 H1X 119.4(6) . .
B5 B1 H1X 120.8(6) . .
C2 B2 C1 65.02(5) . .
C2 B2 B3 104.80(6) . .
C1 B2 B3 106.79(6) . .
C2 B2 B1 107.75(6) . .
C1 B2 B1 57.31(5) . .
B3 B2 B1 59.98(5) . .
C2 B2 B6 57.69(5) . .
C1 B2 B6 111.34(6) . .
B3 B2 B6 59.75(5) . .
B1 B2 B6 108.54(6) . .
C2 B2 H2X 117.8(6) . .
C1 B2 H2X 115.6(6) . .
B3 B2 H2X 129.0(6) . .
B1 B2 H2X 124.0(6) . .
B6 B2 H2X 122.5(6) . .
B2 B3 B1 60.04(5) . .
B2 B3 B6 60.54(5) . .
B1 B3 B6 109.22(7) . .
B2 B3 B4 106.48(7) . .
B1 B3 B4 59.58(5) . .
B6 B3 B4 107.31(7) . .
B2 B3 B7 107.44(7) . .
B1 B3 B7 108.10(7) . .
B6 B3 B7 59.77(5) . .
B4 B3 B7 59.50(6) . .
B2 B3 H3X 121.7(6) . .
B1 B3 H3X 121.2(6) . .
B6 B3 H3X 120.9(6) . .
B4 B3 H3X 123.4(6) . .
B7 B3 H3X 122.3(6) . .
B1 B4 B7 109.02(7) . .
B1 B4 B5 60.92(5) . .
B7 B4 B5 108.96(7) . .
B1 B4 B8 108.60(6) . .
B7 B4 B8 60.39(6) . .
B5 B4 B8 59.82(5) . .
B1 B4 B3 59.89(5) . .
B7 B4 B3 60.34(6) . .
B5 B4 B3 108.54(6) . .
B8 B4 B3 108.08(7) . .
B1 B4 H4X 119.7(6) . .
B7 B4 H4X 123.5(6) . .
B5 B4 H4X 118.4(6) . .
B8 B4 H4X 121.4(6) . .
B3 B4 H4X 123.6(6) . .
C1 B5 B8 110.01(6) . .
C1 B5 B4 106.96(7) . .
B8 B5 B4 60.16(5) . .
C1 B5 B9 62.13(5) . .
B8 B5 B9 59.83(5) . .
B4 B5 B9 107.16(7) . .
C1 B5 B1 58.05(5) . .
B8 B5 B1 107.59(7) . .
B4 B5 B1 59.30(5) . .
B9 B5 B1 106.89(6) . .
C1 B5 H5X 116.1(6) . .
B8 B5 H5X 125.2(6) . .
B4 B5 H5X 126.1(6) . .
B9 B5 H5X 120.6(6) . .
B1 B5 H5X 121.0(6) . .
C2 B6 B10 58.40(5) . .
C2 B6 B3 105.55(6) . .
B10 B6 B3 108.38(7) . .
C2 B6 B7 104.92(7) . .
B10 B6 B7 59.89(6) . .
B3 B6 B7 60.51(6) . .
C2 B6 B2 58.70(5) . .
B10 B6 B2 106.99(7) . .
B3 B6 B2 59.71(5) . .
B7 B6 B2 107.37(7) . .
C2 B6 H6X 119.2(6) . .
B10 B6 H6X 123.2(6) . .
B3 B6 H6X 123.7(6) . .
B7 B6 H6X 128.5(6) . .
B2 B6 H6X 117.3(6) . .
B10 B7 B4 107.83(7) . .
B10 B7 B6 60.02(5) . .
B4 B7 B6 107.80(7) . .
B10 B7 B8 59.38(6) . .
B4 B7 B8 59.97(6) . .
B6 B7 B8 107.12(7) . .
B10 B7 B3 107.86(6) . .
B4 B7 B3 60.16(6) . .
B6 B7 B3 59.72(5) . .
B8 B7 B3 107.61(7) . .
B10 B7 H7X 121.1(7) . .
B4 B7 H7X 122.3(7) . .
B6 B7 H7X 121.7(7) . .
B8 B7 H7X 122.2(7) . .
B3 B7 H7X 122.3(7) . .
B10 B8 B9 60.92(5) . .
B10 B8 B5 109.81(6) . .
B9 B8 B5 60.27(5) . .
B10 B8 B4 107.96(7) . .
B9 B8 B4 107.39(6) . .
B5 B8 B4 60.02(5) . .
B10 B8 B7 59.88(6) . .
B9 B8 B7 107.98(6) . .
B5 B8 B7 108.50(7) . .
B4 B8 B7 59.63(6) . .
B10 B8 H8X 120.8(6) . .
B9 B8 H8X 121.1(6) . .
B5 B8 H8X 120.5(6) . .
B4 B8 H8X 122.8(6) . .
B7 B8 H8X 122.5(6) . .
C2 B9 B8 104.45(7) . .
C2 B9 B5 107.39(6) . .
B8 B9 B5 59.91(5) . .
C2 B9 B10 58.00(5) . .
B8 B9 B10 59.28(5) . .
B5 B9 B10 108.19(7) . .
C2 B9 C1 64.68(5) . .
B8 B9 C1 105.74(6) . .
B5 B9 C1 56.72(5) . .
B10 B9 C1 110.76(6) . .
C2 B9 H9X 118.4(6) . .
B8 B9 H9X 129.2(6) . .
B5 B9 H9X 123.6(6) . .
B10 B9 H9X 123.1(6) . .
C1 B9 H9X 116.3(6) . .
C2 B10 B8 104.84(6) . .
C2 B10 B7 104.94(7) . .
B8 B10 B7 60.75(6) . .
C2 B10 B6 58.23(5) . .
B8 B10 B6 108.25(7) . .
B7 B10 B6 60.09(6) . .
C2 B10 B9 57.98(5) . .
B8 B10 B9 59.80(5) . .
B7 B10 B9 107.78(6) . .
B6 B10 B9 106.47(6) . .
C2 B10 H10X 119.2(6) . .
B8 B10 H10X 124.8(6) . .
B7 B10 H10X 127.9(6) . .
B6 B10 H10X 122.3(6) . .
B9 B10 H10X 118.1(6) . .
O4 Li1 O1 114.60(8) . 2_675
O4 Li1 O2 93.94(7) . .
O1 Li1 O2 115.09(8) 2_675 .
O4 Li1 O1 145.34(9) . .
O1 Li1 O1 92.58(7) 2_675 .
O2 Li1 O1 93.27(6) . .
O4 Li1 Li1 154.21(10) . 2_675
O1 Li1 Li1 47.12(5) 2_675 2_675
O2 Li1 Li1 110.14(9) . 2_675
O1 Li1 Li1 45.45(5) . 2_675

loop_
_geom_bond_atom_site_label_1
_geom_bond_atom_site_label_2
_geom_bond_distance
_geom_bond_site_symmetry_2
O1 C1 1.2771(9) .
O1 Li1 1.9216(16) 2_675
O1 Li1 1.9760(15) .
O2 C3 1.2634(10) .
O2 Li1 1.9343(16) .
O3 C3 1.2389(10) .
O4 Li1 1.9215(16) .
O4 H1O4 0.893(15) .
O4 H2O4 0.862(16) .
N1 C7 1.4839(11) .
N1 C6 1.4905(11) .
N1 C4 1.4966(11) .
N1 H1N1 0.929(13) .
N2 C5 1.4676(11) .
N2 C9 1.4698(11) .
N2 C8 1.4700(11) .
C1 B1 1.6992(12) .
C1 B5 1.6995(12) .
C1 B2 1.7679(12) .
C1 B9 1.7970(12) .
C1 C2 1.8679(11) .
C2 C3 1.5274(10) .
C2 B6 1.6880(12) .
C2 B9 1.6909(12) .
C2 B10 1.6912(12) .
C2 B2 1.7065(12) .
C4 C5 1.5183(12) .
C4 H4A 0.996(12) .
C4 H4B 0.972(12) .
C5 H5A 0.965(12) .
C5 H5B 0.977(12) .
C6 H6A 0.990(13) .
C6 H6B 0.958(12) .
C6 H6C 0.986(12) .
C7 H7A 0.965(12) .
C7 H7B 0.963(12) .
C7 H7C 0.988(12) .
C8 H8A 0.981(12) .
C8 H8B 0.966(12) .
C8 H8C 0.979(13) .
C9 H9A 1.017(12) .
C9 H9B 0.998(13) .
C9 H9C 0.987(13) .
B1 B4 1.7690(13) .
B1 B3 1.7745(14) .
B1 B2 1.7755(13) .
B1 B5 1.7980(13) .
B1 H1X 1.098(11) .
B2 B3 1.7743(13) .
B2 B6 1.7892(13) .
B2 H2X 1.072(11) .
B3 B6 1.7751(14) .
B3 B4 1.7860(15) .
B3 B7 1.7892(15) .
B3 H3X 1.090(12) .
B4 B7 1.7741(14) .
B4 B5 1.7777(14) .
B4 B8 1.7803(14) .
B4 H4X 1.086(12) .
B5 B8 1.7741(13) .
B5 B9 1.7805(13) .
B5 H5X 1.072(11) .
B6 B10 1.7748(14) .
B6 B7 1.7759(14) .
B6 H6X 1.097(11) .
B7 B10 1.7725(14) .
B7 B8 1.7878(15) .
B7 H7X 1.100(13) .
B8 B10 1.7634(13) .
B8 B9 1.7727(13) .
B8 H8X 1.125(12) .
B9 B10 1.7926(14) .
B9 H9X 1.090(11) .
B10 H10X 1.086(12) .
Li1 O1 1.9216(16) 2_675
Li1 Li1 2.694(3) 2_675

loop_
_geom_hbond_atom_site_label_D
_geom_hbond_atom_site_label_H
_geom_hbond_atom_site_label_A
_geom_hbond_distance_DH
_geom_hbond_distance_HA
_geom_hbond_distance_DA
_geom_hbond_angle_DHA
_geom_hbond_site_symmetry_A
O4 H1O4 O3 0.893(15) 1.888(15) 2.7745(9) 171.9(13) 1_455
O4 H2O4 N2 0.862(16) 2.084(16) 2.9411(10) 172.7(13) .
N1 H1N1 O2 0.929(13) 1.740(13) 2.6646(9) 173.8(12) .
